data_1542949
loop_
_publ_author_name
'Hilario-Mart\'inez, J Ciciolil'
'Zeferino-D\'iaz, Reyna'
'Mu\~noz-Hern\'andez, Miguel A'
'Hern\'andez-Linares, Ma Guadalupe'
'Cabellos, Jos\'e Luis'
'Merino, Gabriel'
'Sandoval-Ram\'irez, Jes\'us'
'Jin, Zhendong'
'Fern\'andez-Herrera, Mar\'ia A'

_publ_section_title
;
 Regioselective Spirostan E-Ring Opening for the Synthesis of Dihydropyran
 Steroidal Frameworks.
;
_journal_issue 8
_journal_name_full 'Organic letters'
_journal_page_first 1772
_journal_page_last 1775
_journal_paper_doi 10.1021/acs.orglett.6b00492
_journal_volume 18
_journal_year 2016
_chemical_absolute_configuration syn
_chemical_formula_moiety 'C29 H44 O4'
_chemical_formula_sum 'C29 H44 O4'
_chemical_formula_weight 456.64
_space_group_crystal_system monoclinic
_space_group_IT_number 4
_space_group_name_Hall 'P 2yb'
_space_group_name_H-M_alt 'P 1 21 1'
_symmetry_space_group_name_Hall 'P 2yb'
_symmetry_space_group_name_H-M 'P 1 21 1'
_atom_sites_solution_hydrogens geom
_audit_creation_date 2016-02-16
_audit_creation_method
;
Olex2 1.2
(compiled 2015.09.30 svn.r3233 for OlexSys, GUI svn.r5103)
;
_cell_angle_alpha 90
_cell_angle_beta 105.5835(12)
_cell_angle_gamma 90
_cell_formula_units_Z 2
_cell_length_a 13.38314(17)
_cell_length_b 6.24052(6)
_cell_length_c 16.58575(16)
_cell_measurement_reflns_used 13303
_cell_measurement_temperature 293(2)
_cell_measurement_theta_max 72.2600
_cell_measurement_theta_min 5.5540
_cell_volume 1334.28(3)
_computing_cell_refinement
;
CrysAlisPro, Agilent Technologies,
Version 1.171.37.35 (release 13-08-2014 CrysAlis171 .NET)
(compiled Aug 13 2014,18:06:01)
;
_computing_data_collection
;
CrysAlisPro, Agilent Technologies,
Version 1.171.37.35 (release 13-08-2014 CrysAlis171 .NET)
(compiled Aug 13 2014,18:06:01)
;
_computing_data_reduction
;
CrysAlisPro, Agilent Technologies,
Version 1.171.37.35 (release 13-08-2014 CrysAlis171 .NET)
(compiled Aug 13 2014,18:06:01)
;
_computing_molecular_graphics 'Olex2 (Dolomanov et al., 2009)'
_computing_publication_material 'Olex2 (Dolomanov et al., 2009)'
_computing_structure_refinement 'ShelXL (Sheldrick, 2015)'
_computing_structure_solution 'ShelXT (Sheldrick, 2015)'
_diffrn_ambient_temperature 293(2)
_diffrn_detector 'CCD plate'
_diffrn_detector_area_resol_mean 8.0769
_diffrn_detector_type EosS2
_diffrn_measured_fraction_theta_full 0.996
_diffrn_measured_fraction_theta_max 0.992
_diffrn_measurement_details
;
  1 omega  -24.00   38.00   1.0000    1.0000
omega____ theta____ kappa____ phi______ frames
    -       36.2059  -57.0000   30.0000 62

  2 omega   36.00   66.00   1.0000    1.0000
omega____ theta____ kappa____ phi______ frames
    -       36.2059  -99.0000  120.0000 30

  3 omega   28.00   54.00   1.0000    1.0000
omega____ theta____ kappa____ phi______ frames
    -       36.2059 -125.0000   30.0000 26

  4 omega   57.00   87.00   1.0000    1.0000
omega____ theta____ kappa____ phi______ frames
    -       36.2059 -125.0000   30.0000 30

  5 omega   24.00   84.00   1.0000    1.0000
omega____ theta____ kappa____ phi______ frames
    -       36.2059 -125.0000  -90.0000 60

  6 omega   67.00  134.00   1.0000    1.0000
omega____ theta____ kappa____ phi______ frames
    -      108.0000  -77.0000  -60.0000 67

  7 omega   83.00  115.00   1.0000    1.0000
omega____ theta____ kappa____ phi______ frames
    -      108.0000 -111.0000   60.0000 32

  8 omega   42.00  134.00   1.0000    1.0000
omega____ theta____ kappa____ phi______ frames
    -      108.0000  -77.0000   90.0000 92

  9 omega   70.00  102.00   1.0000    1.0000
omega____ theta____ kappa____ phi______ frames
    -      108.0000   15.0000    0.0000 32

 10 omega   88.00  120.00   1.0000    1.0000
omega____ theta____ kappa____ phi______ frames
    -      108.0000   30.0000   30.0000 32

 11 omega  118.00  173.00   1.0000    1.0000
omega____ theta____ kappa____ phi______ frames
    -      108.0000   61.0000   30.0000 55

 12 omega  153.00  178.00   1.0000    1.0000
omega____ theta____ kappa____ phi______ frames
    -      108.0000   30.0000   90.0000 25

 13 omega  152.00  178.00   1.0000    1.0000
omega____ theta____ kappa____ phi______ frames
    -      108.0000   30.0000  150.0000 26

 14 omega  135.00  161.00   1.0000    1.0000
omega____ theta____ kappa____ phi______ frames
    -      108.0000   77.0000   90.0000 26

 15 omega  127.00  154.00   1.0000    1.0000
omega____ theta____ kappa____ phi______ frames
    -      108.0000   77.0000    0.0000 27

 16 omega  122.00  166.00   1.0000    1.0000
omega____ theta____ kappa____ phi______ frames
    -      108.0000   77.0000  -60.0000 44

 17 omega  131.00  170.00   1.0000    1.0000
omega____ theta____ kappa____ phi______ frames
    -      108.0000   77.0000  -90.0000 39

 18 omega  129.00  173.00   1.0000    1.0000
omega____ theta____ kappa____ phi______ frames
    -      108.0000   77.0000 -120.0000 44

 19 omega  124.00  175.00   1.0000    1.0000
omega____ theta____ kappa____ phi______ frames
    -      108.0000   77.0000  -30.0000 51

 20 omega  115.00  166.00   1.0000    1.0000
omega____ theta____ kappa____ phi______ frames
    -      108.0000   77.0000   60.0000 51

 21 omega  113.00  176.00   1.0000    1.0000
omega____ theta____ kappa____ phi______ frames
    -      108.0000   77.0000  120.0000 63

 22 omega   90.00  116.00   1.0000    1.0000
omega____ theta____ kappa____ phi______ frames
    -      108.0000   61.0000  150.0000 26

 23 omega   91.00  116.00   1.0000    1.0000
omega____ theta____ kappa____ phi______ frames
    -      108.0000   61.0000  120.0000 25

 24 omega   88.00  116.00   1.0000    1.0000
omega____ theta____ kappa____ phi______ frames
    -      108.0000   30.0000   90.0000 28

 25 omega   90.00  117.00   1.0000    1.0000
omega____ theta____ kappa____ phi______ frames
    -      108.0000   61.0000   60.0000 27

 26 omega   90.00  117.00   1.0000    1.0000
omega____ theta____ kappa____ phi______ frames
    -      108.0000   61.0000   30.0000 27

 27 omega   90.00  117.00   1.0000    1.0000
omega____ theta____ kappa____ phi______ frames
    -      108.0000   61.0000  -30.0000 27

 28 omega   90.00  116.00   1.0000    1.0000
omega____ theta____ kappa____ phi______ frames
    -      108.0000   61.0000  -60.0000 26

 29 omega   88.00  118.00   1.0000    1.0000
omega____ theta____ kappa____ phi______ frames
    -      108.0000   30.0000  -60.0000 30

 30 omega   87.00  119.00   1.0000    1.0000
omega____ theta____ kappa____ phi______ frames
    -      108.0000   30.0000    0.0000 32

 31 omega   87.00  155.00   1.0000    1.0000
omega____ theta____ kappa____ phi______ frames
    -      108.0000   30.0000   60.0000 68

 32 omega   82.00  107.00   1.0000    1.0000
omega____ theta____ kappa____ phi______ frames
    -      108.0000   77.0000  -60.0000 25

 33 omega   81.00  107.00   1.0000    1.0000
omega____ theta____ kappa____ phi______ frames
    -      108.0000   77.0000  -90.0000 26

 34 omega   82.00  107.00   1.0000    1.0000
omega____ theta____ kappa____ phi______ frames
    -      108.0000   77.0000 -120.0000 25

 35 omega  125.00  172.00   1.0000    1.0000
omega____ theta____ kappa____ phi______ frames
    -      108.0000   77.0000 -150.0000 47

 36 omega  113.00  168.00   1.0000    1.0000
omega____ theta____ kappa____ phi______ frames
    -      108.0000   77.0000 -180.0000 55

 37 omega   88.00  115.00   1.0000    1.0000
omega____ theta____ kappa____ phi______ frames
    -      108.0000   30.0000 -180.0000 27

 38 omega   88.00  115.00   1.0000    1.0000
omega____ theta____ kappa____ phi______ frames
    -      108.0000   30.0000 -150.0000 27

 39 omega   81.00  107.00   1.0000    1.0000
omega____ theta____ kappa____ phi______ frames
    -      108.0000   77.0000 -180.0000 26

 40 omega   81.00  108.00   1.0000    1.0000
omega____ theta____ kappa____ phi______ frames
    -      108.0000   77.0000 -150.0000 27

 41 omega   84.00  110.00   1.0000    1.0000
omega____ theta____ kappa____ phi______ frames
    -      108.0000   72.0000 -156.3014 26

 42 omega   88.00  131.00   1.0000    1.0000
omega____ theta____ kappa____ phi______ frames
    -      108.0000   30.0000  -90.0000 43

 43 omega   81.00  107.00   1.0000    1.0000
omega____ theta____ kappa____ phi______ frames
    -      108.0000   77.0000    0.0000 26

 44 omega   81.00  107.00   1.0000    1.0000
omega____ theta____ kappa____ phi______ frames
    -      108.0000   77.0000  -30.0000 26

 45 omega   81.00  107.00   1.0000    1.0000
omega____ theta____ kappa____ phi______ frames
    -      108.0000   77.0000   30.0000 26

 46 omega   82.00  107.00   1.0000    1.0000
omega____ theta____ kappa____ phi______ frames
    -      108.0000   77.0000   60.0000 25

 47 omega   81.00  107.00   1.0000    1.0000
omega____ theta____ kappa____ phi______ frames
    -      108.0000   77.0000   90.0000 26

 48 omega   81.00  107.00   1.0000    1.0000
omega____ theta____ kappa____ phi______ frames
    -      108.0000   77.0000  120.0000 26

 49 omega   82.00  107.00   1.0000    1.0000
omega____ theta____ kappa____ phi______ frames
    -      108.0000   77.0000  150.0000 25

 50 omega   87.00  113.00   1.0000    1.0000
omega____ theta____ kappa____ phi______ frames
    -      108.0000   30.0000  150.0000 26

 51 omega   87.00  117.00   1.0000    1.0000
omega____ theta____ kappa____ phi______ frames
    -      108.0000   30.0000  120.0000 30

 52 omega   59.00   86.00   1.0000    1.0000
omega____ theta____ kappa____ phi______ frames
    -       36.2059   77.0000   90.0000 27

 53 omega   20.00  104.00   1.0000    1.0000
omega____ theta____ kappa____ phi______ frames
    -       36.2059   38.0000   90.0000 84

 54 omega   25.00   53.00   1.0000    1.0000
omega____ theta____ kappa____ phi______ frames
    -       36.2059   77.0000  -60.0000 28

 55 omega   61.00  103.00   1.0000    1.0000
omega____ theta____ kappa____ phi______ frames
    -       36.2059   77.0000  -60.0000 42

 56 omega   71.00  106.00   1.0000    1.0000
omega____ theta____ kappa____ phi______ frames
    -       36.2059   19.0000 -150.0000 35

 57 omega   48.00   81.00   1.0000    1.0000
omega____ theta____ kappa____ phi______ frames
    -       36.2059   77.0000  -90.0000 33

 58 omega   30.00   60.00   1.0000    1.0000
omega____ theta____ kappa____ phi______ frames
    -       36.2059   38.0000 -120.0000 30

 59 omega   22.00   48.00   1.0000    1.0000
omega____ theta____ kappa____ phi______ frames
    -       36.2059   19.0000 -150.0000 26

 60 omega   13.00  103.00   1.0000    1.0000
omega____ theta____ kappa____ phi______ frames
    -       36.2059   77.0000 -150.0000 90

 61 omega   12.00   45.00   1.0000    1.0000
omega____ theta____ kappa____ phi______ frames
    -       36.2059   77.0000  -90.0000 33

 62 omega    2.00   29.00   1.0000    1.0000
omega____ theta____ kappa____ phi______ frames
    -       36.2059   91.0000  -11.5139 27

 63 omega   19.00   85.00   1.0000    1.0000
omega____ theta____ kappa____ phi______ frames
    -       36.2059   57.0000   30.0000 66

 64 omega   19.00   45.00   1.0000    1.0000
omega____ theta____ kappa____ phi______ frames
    -       36.2059   57.0000  120.0000 26

 65 omega   11.00   38.00   1.0000    1.0000
omega____ theta____ kappa____ phi______ frames
    -       36.2059   77.0000   90.0000 27

 66 omega  -31.00   55.00   1.0000    1.0000
omega____ theta____ kappa____ phi______ frames
    -       36.2059  -77.0000  -60.0000 86

 67 omega   38.00  111.00   1.0000    1.0000
omega____ theta____ kappa____ phi______ frames
    -      108.0000 -111.0000  -90.0000 73

 68 omega   44.00  101.00   1.0000    1.0000
omega____ theta____ kappa____ phi______ frames
    -      108.0000  -61.0000 -120.0000 57

 69 omega   38.00   64.00   1.0000    1.0000
omega____ theta____ kappa____ phi______ frames
    -      108.0000 -111.0000   60.0000 26

 70 omega  -30.00   36.00   1.0000    1.0000
omega____ theta____ kappa____ phi______ frames
    -       36.2059  -57.0000   90.0000 66

 71 omega  -33.00   54.00   1.0000    1.0000
omega____ theta____ kappa____ phi______ frames
    -       36.2059  -38.0000  150.0000 87

 72 omega    9.00  104.00   1.0000    1.0000
omega____ theta____ kappa____ phi______ frames
    -       36.2059   77.0000  150.0000 95

 73 omega    0.00   25.00   1.0000    1.0000
omega____ theta____ kappa____ phi______ frames
    -       36.2059   94.0000  -63.0992 25
;
_diffrn_measurement_device 'four-circle diffractometer'
_diffrn_measurement_device_type 'SuperNova, Dual, Cu at zero, EosS2'
_diffrn_measurement_method '\w scans'
_diffrn_orient_matrix_UB_11 -0.0573761000
_diffrn_orient_matrix_UB_12 -0.1993747000
_diffrn_orient_matrix_UB_13 -0.0442896000
_diffrn_orient_matrix_UB_21 -0.0076761000
_diffrn_orient_matrix_UB_22 0.1041561000
_diffrn_orient_matrix_UB_23 -0.0856882000
_diffrn_orient_matrix_UB_31 0.1045131000
_diffrn_orient_matrix_UB_32 -0.1016912000
_diffrn_orient_matrix_UB_33 -0.0009623000
_diffrn_radiation_monochromator mirror
_diffrn_radiation_probe x-ray
_diffrn_radiation_type CuK\a
_diffrn_radiation_wavelength 1.54184
_diffrn_reflns_av_R_equivalents 0.0208
_diffrn_reflns_av_unetI/netI 0.0155
_diffrn_reflns_Laue_measured_fraction_full 0.996
_diffrn_reflns_Laue_measured_fraction_max 0.992
_diffrn_reflns_limit_h_max 16
_diffrn_reflns_limit_h_min -15
_diffrn_reflns_limit_k_max 7
_diffrn_reflns_limit_k_min -7
_diffrn_reflns_limit_l_max 20
_diffrn_reflns_limit_l_min -20
_diffrn_reflns_number 18330
_diffrn_reflns_point_group_measured_fraction_full 0.996
_diffrn_reflns_point_group_measured_fraction_max 0.981
_diffrn_reflns_theta_full 67.684
_diffrn_reflns_theta_max 72.382
_diffrn_reflns_theta_min 4.953
_diffrn_source 'sealed X-ray tube'
_diffrn_source_type 'SuperNova (Cu) X-ray Source'
_exptl_absorpt_coefficient_mu 0.577
_exptl_absorpt_correction_T_max 1.00000
_exptl_absorpt_correction_T_min 0.22403
_exptl_absorpt_correction_type multi-scan
_exptl_absorpt_process_details
;
CrysAlisPro, Agilent Technologies,
Version 1.171.37.35 (release 13-08-2014 CrysAlis171 .NET)
(compiled Aug 13 2014,18:06:01)
Empirical absorption correction using spherical harmonics,
 implemented in SCALE3 ABSPACK scaling algorithm.
Empirical absorption correction using spherical harmonics,
 implemented in SCALE3 ABSPACK scaling algorithm.
;
_exptl_crystal_colour 'translucent colourless'
_exptl_crystal_density_diffrn 1.137
_exptl_crystal_description prism
_exptl_crystal_F_000 500
_exptl_crystal_size_max 0.4500
_exptl_crystal_size_mid 0.2000
_exptl_crystal_size_min 0.0500
_refine_diff_density_max 0.415
_refine_diff_density_min -0.277
_refine_diff_density_rms 0.045
_refine_ls_abs_structure_details
;
 Flack x determined using 2182 quotients [(I+)-(I-)]/[(I+)+(I-)]
 (Parsons, Flack and Wagner, Acta Cryst. B69 (2013) 249-259).
;
_refine_ls_abs_structure_Flack 0.08(6)
_refine_ls_extinction_method none
_refine_ls_goodness_of_fit_ref 1.040
_refine_ls_hydrogen_treatment constr
_refine_ls_matrix_type full
_refine_ls_number_parameters 304
_refine_ls_number_reflns 5190
_refine_ls_number_restraints 1
_refine_ls_restrained_S_all 1.040
_refine_ls_R_factor_all 0.0524
_refine_ls_R_factor_gt 0.0517
_refine_ls_shift/su_max 0.000
_refine_ls_shift/su_mean 0.000
_refine_ls_structure_factor_coef Fsqd
_refine_ls_weighting_details 'w=1/[\s^2^(Fo^2^)+(0.0937P)^2^+0.2028P] where P=(Fo^2^+2Fc^2^)/3'
_refine_ls_weighting_scheme calc
_refine_ls_wR_factor_gt 0.1446
_refine_ls_wR_factor_ref 0.1455
_reflns_Friedel_coverage 0.803
_reflns_Friedel_fraction_full 0.996
_reflns_Friedel_fraction_max 0.969
_reflns_number_gt 5065
_reflns_number_total 5190
_reflns_threshold_expression 'I > 2\s(I)'
_cod_data_source_file ol6b00492_si_001.cif
_cod_data_source_block mm9
_cod_depositor_comments 'Adding full bibliography for 1542949.cif.'
_cod_database_code 1542949
_chemical_oxdiff_formula C29H44O4
_shelx_space_group_comment
;
The symmetry employed for this shelxl refinement is uniquely defined
by the following loop, which should always be used as a source of
symmetry information in preference to the above space-group names.
They are only intended as comments.
;
_reflns_odcompleteness_completeness 99.77
_reflns_odcompleteness_iscentric 1
_reflns_odcompleteness_theta 66.97
_olex2_refinement_description
;
1. Fixed Uiso
 At 1.2 times of:
  All C(H) groups, All C(H,H) groups
 At 1.5 times of:
  All C(H,H,H) groups, All O(H) groups
2.a Ternary CH refined with riding coordinates:
 C1(H1A), C7(H7), C8(H8), C14(H14), C15(H15), C16(H16), C18(H18), C23(H23)
2.b Secondary CH2 refined with riding coordinates:
 C2(H2A,H2B), C3(H3A,H3B), C6(H6A,H6B), C9(H9A,H9B), C11(H11A,H11B), C12(H12A,
 H12B), C17(H17A,H17B), C21(H21A,H21B), C22(H22A,H22B)
2.c Aromatic/amide H refined with riding coordinates:
 C10(H10), C20(H20)
2.d Idealised Me refined as rotating group:
 C24(H24A,H24B,H24C), C25(H25A,H25B,H25C), C26(H26A,H26B,H26C), C28(H28A,H28B,
 H28C), C29(H29A,H29B,H29C)
2.e Idealised tetrahedral OH refined as rotating group:
 O1(H1)
;
_shelx_shelxl_version_number 2014/7
_olex2_submission_special_instructions 'No special instructions were received'

loop_
_space_group_symop_operation_xyz
'x, y, z'
'-x, y+1/2, -z'

loop_
_atom_site_label
_atom_site_type_symbol
_atom_site_fract_x
_atom_site_fract_y
_atom_site_fract_z
_atom_site_U_iso_or_equiv
_atom_site_adp_type
_atom_site_occupancy
_atom_site_site_symmetry_order
_atom_site_calc_flag
_atom_site_refinement_flags_posn
O1 O 0.8447(2) 0.3498(8) 0.09919(14) 0.1105(13) Uani 1 1 d .
H1 H 0.8989 0.2811 0.1122 0.166 Uiso 1 1 calc GR
O2 O 0.85365(15) 0.3736(4) 0.78040(11) 0.0599(5) Uani 1 1 d .
O3 O 0.9541(3) 0.6246(8) 0.85714(18) 0.1250(15) Uani 1 1 d .
O4 O 0.5964(2) 0.7020(4) 0.77510(14) 0.0701(6) Uani 1 1 d .
C1 C 0.8165(3) 0.4104(8) 0.17280(18) 0.0738(10) Uani 1 1 d .
H1A H 0.8056 0.5658 0.1713 0.089 Uiso 1 1 calc R
C2 C 0.7175(3) 0.3042(8) 0.17628(17) 0.0760(11) Uani 1 1 d .
H2A H 0.7254 0.1500 0.1737 0.091 Uiso 1 1 calc R
H2B H 0.6624 0.3475 0.1280 0.091 Uiso 1 1 calc R
C3 C 0.6869(2) 0.3617(7) 0.25623(16) 0.0619(8) Uani 1 1 d .
H3A H 0.6229 0.2881 0.2558 0.074 Uiso 1 1 calc R
H3B H 0.6737 0.5145 0.2563 0.074 Uiso 1 1 calc R
C4 C 0.7702(2) 0.3026(4) 0.33732(15) 0.0465(6) Uani 1 1 d .
C5 C 0.8720(2) 0.3996(5) 0.33150(16) 0.0515(6) Uani 1 1 d .
C6 C 0.9022(2) 0.3566(8) 0.25127(16) 0.0686(9) Uani 1 1 d .
H6A H 0.9203 0.2065 0.2496 0.082 Uiso 1 1 calc R
H6B H 0.9633 0.4406 0.2515 0.082 Uiso 1 1 calc R
C7 C 0.73860(18) 0.3961(4) 0.41347(14) 0.0420(5) Uani 1 1 d .
H7 H 0.7172 0.5445 0.3990 0.050 Uiso 1 1 calc R
C8 C 0.83129(18) 0.4069(4) 0.49238(14) 0.0407(5) Uani 1 1 d .
H8 H 0.8602 0.2627 0.5049 0.049 Uiso 1 1 calc R
C9 C 0.9149(2) 0.5536(5) 0.47624(17) 0.0520(6) Uani 1 1 d .
H9A H 0.8942 0.7016 0.4794 0.062 Uiso 1 1 calc R
H9B H 0.9790 0.5311 0.5196 0.062 Uiso 1 1 calc R
C10 C 0.9336(2) 0.5140(6) 0.39269(18) 0.0571(7) Uani 1 1 d .
H10 H 0.9927 0.5739 0.3827 0.068 Uiso 1 1 calc R
C11 C 0.6444(2) 0.2820(5) 0.43146(16) 0.0502(6) Uani 1 1 d .
H11A H 0.5847 0.3023 0.3838 0.060 Uiso 1 1 calc R
H11B H 0.6587 0.1295 0.4368 0.060 Uiso 1 1 calc R
C12 C 0.61649(19) 0.3593(5) 0.51030(16) 0.0499(6) Uani 1 1 d .
H12A H 0.5607 0.2716 0.5194 0.060 Uiso 1 1 calc R
H12B H 0.5920 0.5061 0.5022 0.060 Uiso 1 1 calc R
C13 C 0.71000(17) 0.3474(4) 0.58780(14) 0.0399(5) Uani 1 1 d .
C14 C 0.79468(18) 0.4858(4) 0.56611(14) 0.0410(5) Uani 1 1 d .
H14 H 0.7627 0.6259 0.5494 0.049 Uiso 1 1 calc R
C15 C 0.69948(19) 0.4672(4) 0.66709(15) 0.0432(5) Uani 1 1 d .
H15 H 0.6636 0.6019 0.6472 0.052 Uiso 1 1 calc R
C16 C 0.8121(2) 0.5292(5) 0.71394(15) 0.0492(6) Uani 1 1 d .
H16 H 0.8139 0.6736 0.7375 0.059 Uiso 1 1 calc R
C17 C 0.8755(2) 0.5220(5) 0.64975(16) 0.0530(6) Uani 1 1 d .
H17A H 0.9122 0.6558 0.6493 0.064 Uiso 1 1 calc R
H17B H 0.9253 0.4056 0.6619 0.064 Uiso 1 1 calc R
C18 C 0.6393(2) 0.3638(4) 0.72398(16) 0.0465(5) Uani 1 1 d .
H18 H 0.6753 0.2309 0.7463 0.056 Uiso 1 1 calc R
C19 C 0.6403(2) 0.5076(4) 0.79728(17) 0.0485(6) Uani 1 1 d .
C20 C 0.6745(3) 0.4450(6) 0.8754(2) 0.0698(9) Uani 1 1 d .
H20 H 0.7035 0.3092 0.8867 0.084 Uiso 1 1 calc R
C21 C 0.6682(4) 0.5884(9) 0.9482(2) 0.0914(13) Uani 1 1 d .
H21A H 0.6447 0.5045 0.9888 0.110 Uiso 1 1 calc R
H21B H 0.7367 0.6434 0.9755 0.110 Uiso 1 1 calc R
C22 C 0.6126(3) 0.8581(5) 0.8419(2) 0.0691(8) Uani 1 1 d .
H22A H 0.5660 0.9780 0.8231 0.083 Uiso 1 1 calc R
H22B H 0.6830 0.9118 0.8536 0.083 Uiso 1 1 calc R
C23 C 0.5953(4) 0.7723(7) 0.9193(3) 0.0830(11) Uani 1 1 d .
H23 H 0.5244 0.7161 0.9061 0.100 Uiso 1 1 calc R
C24 C 0.7821(3) 0.0569(5) 0.3439(2) 0.0651(8) Uani 1 1 d .
H24A H 0.8200 0.0187 0.3998 0.098 Uiso 1 1 calc GR
H24B H 0.8190 0.0076 0.3051 0.098 Uiso 1 1 calc GR
H24C H 0.7147 -0.0084 0.3308 0.098 Uiso 1 1 calc GR
C25 C 0.7435(2) 0.1152(4) 0.60880(17) 0.0516(6) Uani 1 1 d .
H25A H 0.7599 0.0500 0.5615 0.077 Uiso 1 1 calc GR
H25B H 0.6880 0.0375 0.6220 0.077 Uiso 1 1 calc GR
H25C H 0.8035 0.1124 0.6560 0.077 Uiso 1 1 calc GR
C26 C 0.5277(2) 0.3052(6) 0.67792(19) 0.0602(7) Uani 1 1 d .
H26A H 0.4898 0.2716 0.7179 0.090 Uiso 1 1 calc GR
H26B H 0.5278 0.1831 0.6427 0.090 Uiso 1 1 calc GR
H26C H 0.4954 0.4242 0.6442 0.090 Uiso 1 1 calc GR
C27 C 0.9231(3) 0.4435(8) 0.84864(19) 0.0798(12) Uani 1 1 d .
C28 C 0.9553(4) 0.2678(12) 0.9121(2) 0.118(2) Uani 1 1 d .
H28A H 0.9369 0.1316 0.8853 0.176 Uiso 1 1 calc GR
H28B H 0.9208 0.2858 0.9554 0.176 Uiso 1 1 calc GR
H28C H 1.0290 0.2736 0.9361 0.176 Uiso 1 1 calc GR
C29 C 0.6049(6) 0.9445(10) 0.9848(3) 0.126(2) Uani 1 1 d .
H29A H 0.6755 0.9931 1.0026 0.188 Uiso 1 1 calc GR
H29B H 0.5849 0.8874 1.0319 0.188 Uiso 1 1 calc GR
H29C H 0.5605 1.0625 0.9616 0.188 Uiso 1 1 calc GR

loop_
_atom_site_aniso_label
_atom_site_aniso_U_11
_atom_site_aniso_U_22
_atom_site_aniso_U_33
_atom_site_aniso_U_23
_atom_site_aniso_U_13
_atom_site_aniso_U_12
O1 0.0809(16) 0.208(4) 0.0428(11) 0.0222(18) 0.0166(11) 0.040(2)
O2 0.0557(10) 0.0746(13) 0.0431(9) 0.0045(9) 0.0023(8) 0.0052(10)
O3 0.124(3) 0.171(4) 0.0601(15) -0.0002(19) -0.0090(15) -0.083(3)
O4 0.0948(16) 0.0594(12) 0.0571(11) 0.0106(10) 0.0220(11) 0.0228(12)
C1 0.0619(16) 0.114(3) 0.0445(14) 0.0202(17) 0.0122(12) 0.0238(19)
C2 0.0605(17) 0.120(3) 0.0406(13) 0.0037(17) 0.0014(12) 0.0136(19)
C3 0.0463(13) 0.091(2) 0.0416(12) 0.0054(14) 0.0001(10) 0.0091(15)
C4 0.0429(12) 0.0514(14) 0.0403(11) 0.0028(10) 0.0028(9) 0.0042(10)
C5 0.0428(12) 0.0648(16) 0.0437(12) 0.0102(12) 0.0061(10) 0.0102(12)
C6 0.0493(14) 0.111(3) 0.0428(13) 0.0108(16) 0.0084(11) 0.0128(17)
C7 0.0401(11) 0.0402(11) 0.0415(11) 0.0043(9) 0.0035(9) 0.0022(9)
C8 0.0392(11) 0.0378(11) 0.0410(11) 0.0019(9) 0.0038(8) -0.0012(9)
C9 0.0459(13) 0.0570(15) 0.0500(13) -0.0002(11) 0.0076(10) -0.0117(12)
C10 0.0442(13) 0.0724(18) 0.0544(14) 0.0083(14) 0.0130(11) -0.0056(13)
C11 0.0449(13) 0.0559(14) 0.0445(12) -0.0046(11) 0.0029(10) -0.0096(11)
C12 0.0369(11) 0.0587(15) 0.0502(12) 0.0001(12) 0.0049(9) -0.0054(11)
C13 0.0391(11) 0.0352(11) 0.0429(11) 0.0001(9) 0.0068(9) -0.0006(9)
C14 0.0401(11) 0.0362(11) 0.0427(11) -0.0011(9) 0.0043(9) -0.0047(9)
C15 0.0450(12) 0.0364(11) 0.0464(12) 0.0000(9) 0.0093(9) 0.0029(9)
C16 0.0491(13) 0.0494(13) 0.0447(12) -0.0037(11) 0.0050(10) -0.0041(11)
C17 0.0447(12) 0.0642(16) 0.0469(12) -0.0088(12) 0.0068(10) -0.0142(12)
C18 0.0500(13) 0.0407(12) 0.0489(12) 0.0033(10) 0.0137(10) 0.0006(10)
C19 0.0498(13) 0.0448(13) 0.0521(13) 0.0049(11) 0.0158(10) 0.0007(11)
C20 0.095(2) 0.0609(17) 0.0595(16) 0.0248(14) 0.0315(16) 0.0273(17)
C21 0.100(3) 0.122(4) 0.0551(18) 0.018(2) 0.0251(18) 0.023(3)
C22 0.088(2) 0.0480(15) 0.0745(19) 0.0057(14) 0.0262(17) 0.0072(15)
C23 0.108(3) 0.076(2) 0.072(2) -0.0033(18) 0.038(2) -0.006(2)
C24 0.083(2) 0.0541(16) 0.0571(15) -0.0066(13) 0.0167(14) 0.0030(15)
C25 0.0625(16) 0.0364(11) 0.0553(14) 0.0008(11) 0.0147(12) -0.0008(11)
C26 0.0511(14) 0.0674(18) 0.0627(15) 0.0037(14) 0.0163(12) -0.0066(13)
C27 0.0627(18) 0.131(4) 0.0422(14) 0.0024(18) 0.0078(13) -0.017(2)
C28 0.103(3) 0.183(6) 0.052(2) 0.028(3) -0.004(2) 0.012(4)
C29 0.183(6) 0.112(4) 0.102(3) -0.035(3) 0.074(4) -0.015(4)

loop_
_atom_type_symbol
_atom_type_description
_atom_type_scat_dispersion_real
_atom_type_scat_dispersion_imag
_atom_type_scat_source
C C 0.0181 0.0091 'International Tables Vol C Tables 4.2.6.8 and 6.1.1.4'
H H 0.0000 0.0000 'International Tables Vol C Tables 4.2.6.8 and 6.1.1.4'
O O 0.0492 0.0322 'International Tables Vol C Tables 4.2.6.8 and 6.1.1.4'

loop_
_geom_angle_atom_site_label_1
_geom_angle_atom_site_label_2
_geom_angle_atom_site_label_3
_geom_angle
C1 O1 H1 109.5
C27 O2 C16 117.4(3)
C19 O4 C22 115.5(2)
O1 C1 H1A 108.2
O1 C1 C2 110.9(3)
O1 C1 C6 111.2(3)
C2 C1 H1A 108.2
C2 C1 C6 109.9(3)
C6 C1 H1A 108.2
C1 C2 H2A 109.2
C1 C2 H2B 109.2
C1 C2 C3 112.0(3)
H2A C2 H2B 107.9
C3 C2 H2A 109.2
C3 C2 H2B 109.2
C2 C3 H3A 108.8
C2 C3 H3B 108.8
C2 C3 C4 113.6(2)
H3A C3 H3B 107.7
C4 C3 H3A 108.8
C4 C3 H3B 108.8
C3 C4 C7 109.2(2)
C5 C4 C3 107.4(2)
C5 C4 C7 110.3(2)
C5 C4 C24 108.9(2)
C24 C4 C3 109.6(3)
C24 C4 C7 111.3(2)
C6 C5 C4 116.2(3)
C10 C5 C4 123.3(2)
C10 C5 C6 120.5(3)
C1 C6 H6A 108.9
C1 C6 H6B 108.9
C5 C6 C1 113.2(2)
C5 C6 H6A 108.9
C5 C6 H6B 108.9
H6A C6 H6B 107.7
C4 C7 H7 106.4
C8 C7 C4 112.00(19)
C8 C7 H7 106.4
C8 C7 C11 111.58(19)
C11 C7 C4 113.5(2)
C11 C7 H7 106.4
C7 C8 H8 108.8
C9 C8 C7 109.76(19)
C9 C8 H8 108.8
C14 C8 C7 109.74(18)
C14 C8 H8 108.8
C14 C8 C9 111.0(2)
C8 C9 H9A 109.2
C8 C9 H9B 109.2
H9A C9 H9B 107.9
C10 C9 C8 112.2(2)
C10 C9 H9A 109.2
C10 C9 H9B 109.2
C5 C10 C9 124.9(2)
C5 C10 H10 117.5
C9 C10 H10 117.5
C7 C11 H11A 108.6
C7 C11 H11B 108.6
H11A C11 H11B 107.6
C12 C11 C7 114.8(2)
C12 C11 H11A 108.6
C12 C11 H11B 108.6
C11 C12 H12A 109.3
C11 C12 H12B 109.3
C11 C12 C13 111.6(2)
H12A C12 H12B 108.0
C13 C12 H12A 109.3
C13 C12 H12B 109.3
C12 C13 C14 105.20(19)
C12 C13 C15 116.54(19)
C14 C13 C15 99.64(18)
C25 C13 C12 111.1(2)
C25 C13 C14 113.3(2)
C25 C13 C15 110.57(19)
C8 C14 C13 115.02(19)
C8 C14 H14 105.9
C8 C14 C17 118.5(2)
C13 C14 H14 105.9
C17 C14 C13 104.83(19)
C17 C14 H14 105.9
C13 C15 H15 106.0
C16 C15 C13 104.37(19)
C16 C15 H15 106.0
C18 C15 C13 120.0(2)
C18 C15 H15 106.0
C18 C15 C16 113.4(2)
O2 C16 C15 109.5(2)
O2 C16 H16 110.3
O2 C16 C17 109.6(2)
C15 C16 H16 110.3
C17 C16 C15 106.89(19)
C17 C16 H16 110.3
C14 C17 C16 104.3(2)
C14 C17 H17A 110.9
C14 C17 H17B 110.9
C16 C17 H17A 110.9
C16 C17 H17B 110.9
H17A C17 H17B 108.9
C15 C18 H18 107.6
C19 C18 C15 110.6(2)
C19 C18 H18 107.6
C19 C18 C26 109.9(2)
C26 C18 C15 113.4(2)
C26 C18 H18 107.6
O4 C19 C18 113.9(2)
C20 C19 O4 123.0(3)
C20 C19 C18 123.0(3)
C19 C20 H20 119.0
C19 C20 C21 121.9(3)
C21 C20 H20 119.0
C20 C21 H21A 109.3
C20 C21 H21B 109.3
H21A C21 H21B 108.0
C23 C21 C20 111.5(3)
C23 C21 H21A 109.3
C23 C21 H21B 109.3
O4 C22 H22A 108.9
O4 C22 H22B 108.9
O4 C22 C23 113.5(3)
H22A C22 H22B 107.7
C23 C22 H22A 108.9
C23 C22 H22B 108.9
C21 C23 H23 107.8
C21 C23 C29 113.1(4)
C22 C23 C21 108.6(3)
C22 C23 H23 107.8
C22 C23 C29 111.6(4)
C29 C23 H23 107.8
C4 C24 H24A 109.5
C4 C24 H24B 109.5
C4 C24 H24C 109.5
H24A C24 H24B 109.5
H24A C24 H24C 109.5
H24B C24 H24C 109.5
C13 C25 H25A 109.5
C13 C25 H25B 109.5
C13 C25 H25C 109.5
H25A C25 H25B 109.5
H25A C25 H25C 109.5
H25B C25 H25C 109.5
C18 C26 H26A 109.5
C18 C26 H26B 109.5
C18 C26 H26C 109.5
H26A C26 H26B 109.5
H26A C26 H26C 109.5
H26B C26 H26C 109.5
O2 C27 C28 111.1(4)
O3 C27 O2 123.4(4)
O3 C27 C28 125.5(4)
C27 C28 H28A 109.5
C27 C28 H28B 109.5
C27 C28 H28C 109.5
H28A C28 H28B 109.5
H28A C28 H28C 109.5
H28B C28 H28C 109.5
C23 C29 H29A 109.5
C23 C29 H29B 109.5
C23 C29 H29C 109.5
H29A C29 H29B 109.5
H29A C29 H29C 109.5
H29B C29 H29C 109.5

loop_
_geom_bond_atom_site_label_1
_geom_bond_atom_site_label_2
_geom_bond_distance
O1 H1 0.8200
O1 C1 1.422(4)
O2 C16 1.462(3)
O2 C27 1.330(4)
O3 C27 1.199(6)
O4 C19 1.355(4)
O4 C22 1.447(4)
C1 H1A 0.9800
C1 C2 1.497(6)
C1 C6 1.523(4)
C2 H2A 0.9700
C2 H2B 0.9700
C2 C3 1.531(4)
C3 H3A 0.9700
C3 H3B 0.9700
C3 C4 1.543(3)
C4 C5 1.518(4)
C4 C7 1.549(3)
C4 C24 1.542(4)
C5 C6 1.515(4)
C5 C10 1.330(4)
C6 H6A 0.9700
C6 H6B 0.9700
C7 H7 0.9800
C7 C8 1.544(3)
C7 C11 1.545(3)
C8 H8 0.9800
C8 C9 1.524(3)
C8 C14 1.517(3)
C9 H9A 0.9700
C9 H9B 0.9700
C9 C10 1.493(4)
C10 H10 0.9300
C11 H11A 0.9700
C11 H11B 0.9700
C11 C12 1.531(4)
C12 H12A 0.9700
C12 H12B 0.9700
C12 C13 1.536(3)
C13 C14 1.543(3)
C13 C15 1.552(3)
C13 C25 1.529(3)
C14 H14 0.9800
C14 C17 1.529(3)
C15 H15 0.9800
C15 C16 1.548(3)
C15 C18 1.537(3)
C16 H16 0.9800
C16 C17 1.530(4)
C17 H17A 0.9700
C17 H17B 0.9700
C18 H18 0.9800
C18 C19 1.508(4)
C18 C26 1.528(4)
C19 C20 1.313(4)
C20 H20 0.9300
C20 C21 1.523(6)
C21 H21A 0.9700
C21 H21B 0.9700
C21 C23 1.499(7)
C22 H22A 0.9700
C22 H22B 0.9700
C22 C23 1.465(5)
C23 H23 0.9800
C23 C29 1.509(6)
C24 H24A 0.9600
C24 H24B 0.9600
C24 H24C 0.9600
C25 H25A 0.9600
C25 H25B 0.9600
C25 H25C 0.9600
C26 H26A 0.9600
C26 H26B 0.9600
C26 H26C 0.9600
C27 C28 1.500(7)
C28 H28A 0.9600
C28 H28B 0.9600
C28 H28C 0.9600
C29 H29A 0.9600
C29 H29B 0.9600
C29 H29C 0.9600

loop_
_geom_torsion_atom_site_label_1
_geom_torsion_atom_site_label_2
_geom_torsion_atom_site_label_3
_geom_torsion_atom_site_label_4
_geom_torsion
O1 C1 C2 C3 178.4(3)
O1 C1 C6 C5 -174.8(4)
O2 C16 C17 C14 126.0(2)
O4 C19 C20 C21 -0.5(6)
O4 C22 C23 C21 59.1(5)
O4 C22 C23 C29 -175.6(4)
C1 C2 C3 C4 -58.0(5)
C2 C1 C6 C5 -51.5(5)
C2 C3 C4 C5 52.3(4)
C2 C3 C4 C7 172.0(3)
C2 C3 C4 C24 -65.9(4)
C3 C4 C5 C6 -49.6(3)
C3 C4 C5 C10 131.3(3)
C3 C4 C7 C8 -162.0(2)
C3 C4 C7 C11 70.5(3)
C4 C5 C6 C1 51.4(5)
C4 C5 C10 C9 3.3(5)
C4 C7 C8 C9 61.4(3)
C4 C7 C8 C14 -176.36(19)
C4 C7 C11 C12 175.5(2)
C5 C4 C7 C8 -44.1(3)
C5 C4 C7 C11 -171.6(2)
C6 C1 C2 C3 54.9(5)
C6 C5 C10 C9 -175.7(3)
C7 C4 C5 C6 -168.6(2)
C7 C4 C5 C10 12.3(4)
C7 C8 C9 C10 -44.2(3)
C7 C8 C14 C13 58.7(2)
C7 C8 C14 C17 -176.2(2)
C7 C11 C12 C13 -54.2(3)
C8 C7 C11 C12 47.8(3)
C8 C9 C10 C5 13.4(4)
C8 C14 C17 C16 -162.6(2)
C9 C8 C14 C13 -179.8(2)
C9 C8 C14 C17 -54.8(3)
C10 C5 C6 C1 -129.5(4)
C11 C7 C8 C9 -170.1(2)
C11 C7 C8 C14 -47.8(3)
C11 C12 C13 C14 57.5(3)
C11 C12 C13 C15 166.7(2)
C11 C12 C13 C25 -65.5(3)
C12 C13 C14 C8 -62.6(2)
C12 C13 C14 C17 165.6(2)
C12 C13 C15 C16 -151.5(2)
C12 C13 C15 C18 80.1(3)
C13 C14 C17 C16 -32.7(3)
C13 C15 C16 O2 -98.4(2)
C13 C15 C16 C17 20.3(3)
C13 C15 C18 C19 179.4(2)
C13 C15 C18 C26 -56.6(3)
C14 C8 C9 C10 -165.6(2)
C14 C13 C15 C16 -39.0(2)
C14 C13 C15 C18 -167.4(2)
C15 C13 C14 C8 176.38(18)
C15 C13 C14 C17 44.5(2)
C15 C16 C17 C14 7.4(3)
C15 C18 C19 O4 60.3(3)
C15 C18 C19 C20 -123.9(3)
C16 O2 C27 O3 -1.6(6)
C16 O2 C27 C28 178.0(3)
C16 C15 C18 C19 55.2(3)
C16 C15 C18 C26 179.2(3)
C18 C15 C16 O2 33.9(3)
C18 C15 C16 C17 152.5(2)
C18 C19 C20 C21 -175.9(3)
C19 O4 C22 C23 -45.8(4)
C19 C20 C21 C23 15.3(6)
C20 C21 C23 C22 -42.4(5)
C20 C21 C23 C29 -166.8(4)
C22 O4 C19 C18 -169.1(2)
C22 O4 C19 C20 15.1(5)
C24 C4 C5 C6 69.0(3)
C24 C4 C5 C10 -110.0(3)
C24 C4 C7 C8 76.8(3)
C24 C4 C7 C11 -50.6(3)
C25 C13 C14 C8 58.9(3)
C25 C13 C14 C17 -72.9(3)
C25 C13 C15 C16 80.4(2)
C25 C13 C15 C18 -47.9(3)
C26 C18 C19 O4 -65.7(3)
C26 C18 C19 C20 110.1(3)
C27 O2 C16 C15 -149.2(3)
C27 O2 C16 C17 93.9(3)
